data_1512255
loop_
_publ_author_name
'Surov, Artem O.'
'Bui, Cong Trinh'
'Proshin, Alexey N.'
'Roussel, Pascal'
'Idrissi, Abdenacer'
'Perlovich, German L.'

_publ_section_title
;
 Novel 1,2,4-thiadiazole derivatives: crystal structure, conformational
 analysis, hydrogen bond networks, calculations, and thermodynamic
 characteristics of crystal lattices.
;
_journal_issue 36
_journal_name_full 'The journal of physical chemistry. B'
_journal_page_first 10414
_journal_page_last 10429
_journal_paper_doi 10.1021/jp405624e
_journal_volume 117
_journal_year 2013
_chemical_formula_sum 'C12 H14 Cl N3 O S'
_chemical_formula_weight 283.77
_chemical_name_systematic
; 
 ? 
;
_space_group_IT_number 2
_symmetry_cell_setting triclinic
_symmetry_space_group_name_Hall '-P 1'
_symmetry_space_group_name_H-M 'P -1'
_atom_sites_solution_hydrogens geom
_atom_sites_solution_primary direct
_atom_sites_solution_secondary difmap
_audit_creation_method SHELXL-97
_cell_angle_alpha 70.379(7)
_cell_angle_beta 78.224(7)
_cell_angle_gamma 74.463(7)
_cell_formula_units_Z 4
_cell_length_a 7.515(3)
_cell_length_b 12.070(5)
_cell_length_c 15.831(7)
_cell_measurement_reflns_used 1676
_cell_measurement_temperature 173(2)
_cell_measurement_theta_max 26.16
_cell_measurement_theta_min 2.60
_cell_volume 1292.8(9)
_computing_cell_refinement 'Bruker SMART'
_computing_data_collection 'Bruker SMART'
_computing_data_reduction 'Bruker SAINT'
_computing_molecular_graphics 'Bruker SHELXTL'
_computing_publication_material 'Bruker SHELXTL'
_computing_structure_refinement 'SHELXL-97 (Sheldrick, 1997)'
_computing_structure_solution 'SHELXS-97 (Sheldrick, 1990)'
_diffrn_ambient_temperature 173(2)
_diffrn_measured_fraction_theta_full 0.981
_diffrn_measured_fraction_theta_max 0.981
_diffrn_measurement_device_type 'Bruker SMART APEX II'
_diffrn_measurement_method \w
_diffrn_radiation_monochromator graphite
_diffrn_radiation_source 'fine-focus sealed tube'
_diffrn_radiation_type MoK\a
_diffrn_radiation_wavelength 0.71073
_diffrn_reflns_av_R_equivalents 0.0343
_diffrn_reflns_av_sigmaI/netI 0.0548
_diffrn_reflns_limit_h_max 9
_diffrn_reflns_limit_h_min -9
_diffrn_reflns_limit_k_max 14
_diffrn_reflns_limit_k_min -14
_diffrn_reflns_limit_l_max 19
_diffrn_reflns_limit_l_min -19
_diffrn_reflns_number 10107
_diffrn_reflns_theta_full 26.00
_diffrn_reflns_theta_max 26.00
_diffrn_reflns_theta_min 1.38
_diffrn_standards_decay_% 0
_diffrn_standards_interval_time 0
_diffrn_standards_number 0
_exptl_absorpt_coefficient_mu 0.448
_exptl_absorpt_correction_T_max 0.7461
_exptl_absorpt_correction_T_min 0.6515
_exptl_absorpt_correction_type multi-scan
_exptl_absorpt_process_details 'SADABS (Bruker, 2004)'
_exptl_crystal_colour colourless
_exptl_crystal_density_diffrn 1.458
_exptl_crystal_density_meas ?
_exptl_crystal_density_method 'not measured'
_exptl_crystal_description prism
_exptl_crystal_F_000 592
_exptl_crystal_size_max 0.05
_exptl_crystal_size_mid 0.04
_exptl_crystal_size_min 0.04
_refine_diff_density_max 0.663
_refine_diff_density_min -0.343
_refine_diff_density_rms 0.070
_refine_ls_extinction_method none
_refine_ls_goodness_of_fit_ref 1.035
_refine_ls_hydrogen_treatment mixed
_refine_ls_matrix_type full
_refine_ls_number_parameters 343
_refine_ls_number_reflns 4984
_refine_ls_number_restraints 0
_refine_ls_restrained_S_all 1.035
_refine_ls_R_factor_all 0.0816
_refine_ls_R_factor_gt 0.0521
_refine_ls_shift/su_max 0.000
_refine_ls_shift/su_mean 0.000
_refine_ls_structure_factor_coef Fsqd
_refine_ls_weighting_details 'calc w=1/[\s^2^(Fo^2^)+(0.0695P)^2^+0.1970P] where P=(Fo^2^+2Fc^2^)/3'
_refine_ls_weighting_scheme calc
_refine_ls_wR_factor_gt 0.1277
_refine_ls_wR_factor_ref 0.1455
_reflns_number_gt 3318
_reflns_number_total 4984
_reflns_threshold_expression I>2\s(I)
_cod_data_source_file jp405624e_si_004.cif
_cod_data_source_block q
_cod_depositor_comments
;
The following automatic conversions were performed:

'_symmetry_cell_setting' value 'Triclinic' changed to 'triclinic'
according to /home/saulius/struct/CIF-dictionaries/cif_core.dic
dictionary named 'cif_core.dic' version 2.4.2 from 2011-04-26.

Automatic conversion script
Id: cif_fix_values 1891 2012-01-12 08:04:46Z andrius 

The following automatic conversions were performed:

'_exptl_crystal_density_meas' value 'not measured' was changed to '?'
- the value is perceived as not measured.

Automatic conversion script
Id: cif_fix_values 3008 2015-01-20 13:52:24Z robertas 
;
_cod_original_cell_volume 1292.8(10)
_cod_database_code 1512255

loop_
_symmetry_equiv_pos_as_xyz
'x, y, z'
'-x, -y, -z'

loop_
_atom_site_label
_atom_site_type_symbol
_atom_site_fract_x
_atom_site_fract_y
_atom_site_fract_z
_atom_site_U_iso_or_equiv
_atom_site_adp_type
_atom_site_occupancy
_atom_site_symmetry_multiplicity
_atom_site_calc_flag
_atom_site_refinement_flags
S1 S 0.82391(10) 0.57536(7) 0.06911(5) 0.0283(2) Uani 1 1 d .
O1 O 0.4426(3) 0.30843(18) 0.20100(14) 0.0278(5) Uani 1 1 d .
C1 C 0.9740(4) 0.4655(2) 0.13968(18) 0.0213(6) Uani 1 1 d .
N1 N 0.9446(3) 0.3572(2) 0.15416(15) 0.0229(5) Uani 1 1 d .
C6 C 1.1375(4) 0.6012(3) 0.16127(18) 0.0235(6) Uani 1 1 d .
N3 N 1.1100(3) 0.4863(2) 0.17319(16) 0.0245(6) Uani 1 1 d .
H3A H 1.199(4) 0.431(3) 0.186(2) 0.029 Uiso 1 1 d .
N2 N 0.7243(3) 0.4744(2) 0.05850(17) 0.0284(6) Uani 1 1 d .
C4 C 0.5255(4) 0.2834(3) 0.1172(2) 0.0287(7) Uani 1 1 d .
H4A H 0.4846 0.3570 0.0667 0.034 Uiso 1 1 calc R
C3 C 0.7390(4) 0.2592(3) 0.1107(2) 0.0287(7) Uani 1 1 d .
H3B H 0.7815 0.1919 0.1638 0.034 Uiso 1 1 calc R
H3C H 0.7960 0.2347 0.0558 0.034 Uiso 1 1 calc R
C10 C 1.3442(4) 0.7327(3) 0.1358(2) 0.0312(7) Uani 1 1 d .
H10A H 1.4683 0.7427 0.1281 0.037 Uiso 1 1 calc R
C8 C 1.0225(4) 0.8101(3) 0.1501(2) 0.0300(7) Uani 1 1 d .
C2 C 0.8031(4) 0.3675(3) 0.10711(19) 0.0250(7) Uani 1 1 d .
C7 C 0.9877(4) 0.6986(3) 0.1647(2) 0.0295(7) Uani 1 1 d .
H7A H 0.8634 0.6877 0.1770 0.035 Uiso 1 1 calc R
C11 C 1.3173(4) 0.6198(3) 0.1478(2) 0.0290(7) Uani 1 1 d .
H11A H 1.4213 0.5547 0.1470 0.035 Uiso 1 1 calc R
C5 C 0.4603(4) 0.1816(3) 0.1074(2) 0.0364(8) Uani 1 1 d .
H5A H 0.3241 0.2009 0.1122 0.055 Uiso 1 1 calc R
H5B H 0.5014 0.1077 0.1553 0.055 Uiso 1 1 calc R
H5C H 0.5129 0.1698 0.0483 0.055 Uiso 1 1 calc R
C12 C 1.2337(5) 0.9553(3) 0.1170(2) 0.0442(9) Uani 1 1 d .
H12A H 1.3672 0.9500 0.1141 0.066 Uiso 1 1 calc R
H12B H 1.1654 0.9882 0.1661 0.066 Uiso 1 1 calc R
H12C H 1.1905 1.0082 0.0596 0.066 Uiso 1 1 calc R
C9 C 1.2003(4) 0.8325(3) 0.1344(2) 0.0323(7) Uani 1 1 d .
S2 S 0.66068(10) 0.87365(7) 0.43621(5) 0.0284(2) Uani 1 1 d .
Cl2 Cl 0.66236(13) 0.51484(8) 0.35657(8) 0.0576(3) Uani 1 1 d .
O2 O 1.0532(3) 1.13693(18) 0.29267(15) 0.0270(5) Uani 1 1 d .
N4 N 0.5498(3) 1.0887(2) 0.34204(16) 0.0228(5) Uani 1 1 d .
N6 N 0.3813(3) 0.9580(2) 0.32859(16) 0.0240(6) Uani 1 1 d .
H6A H 0.291(4) 1.020(3) 0.3100(19) 0.029 Uiso 1 1 d .
N5 N 0.7631(3) 0.9762(2) 0.44229(17) 0.0297(6) Uani 1 1 d .
C19 C 0.5019(4) 0.7462(3) 0.3416(2) 0.0302(7) Uani 1 1 d .
H19A H 0.6256 0.7583 0.3277 0.036 Uiso 1 1 calc R
C13 C 0.5166(4) 0.9806(2) 0.36108(18) 0.0217(6) Uani 1 1 d .
C23 C 0.1744(4) 0.8228(3) 0.36005(19) 0.0279(7) Uani 1 1 d .
H23A H 0.0708 0.8884 0.3601 0.034 Uiso 1 1 calc R
C15 C 0.7566(4) 1.1897(3) 0.3817(2) 0.0280(7) Uani 1 1 d .
H15A H 0.7000 1.2182 0.4350 0.034 Uiso 1 1 calc R
H15B H 0.7156 1.2546 0.3271 0.034 Uiso 1 1 calc R
C16 C 0.9697(4) 1.1640(3) 0.3755(2) 0.0275(7) Uani 1 1 d .
H16A H 1.0090 1.0908 0.4267 0.033 Uiso 1 1 calc R
C14 C 0.6900(4) 1.0805(3) 0.38954(19) 0.0241(6) Uani 1 1 d .
C18 C 0.3530(4) 0.8415(2) 0.34442(19) 0.0235(6) Uani 1 1 d .
C17 C 1.0372(4) 1.2655(3) 0.3843(2) 0.0320(7) Uani 1 1 d .
H17A H 1.1735 1.2454 0.3791 0.048 Uiso 1 1 calc R
H17B H 0.9858 1.2780 0.4433 0.048 Uiso 1 1 calc R
H17C H 0.9963 1.3393 0.3362 0.048 Uiso 1 1 calc R
C20 C 0.4689(4) 0.6324(3) 0.3592(2) 0.0327(7) Uani 1 1 d .
C22 C 0.1462(4) 0.7091(3) 0.3755(2) 0.0326(7) Uani 1 1 d .
H22A H 0.0221 0.6984 0.3855 0.039 Uiso 1 1 calc R
C21 C 0.2910(5) 0.6102(3) 0.3771(2) 0.0334(7) Uani 1 1 d .
C24 C 0.2580(5) 0.4858(3) 0.3966(3) 0.0494(10) Uani 1 1 d .
H24A H 0.1249 0.4907 0.3991 0.074 Uiso 1 1 calc R
H24B H 0.2998 0.4347 0.4548 0.074 Uiso 1 1 calc R
H24C H 0.3279 0.4510 0.3487 0.074 Uiso 1 1 calc R
Cl1 Cl 0.82929(13) 0.92682(8) 0.15444(7) 0.0540(3) Uani 1 1 d .
H1 H 0.471(4) 0.238(3) 0.244(2) 0.040(10) Uiso 1 1 d .
H2 H 1.019(5) 1.192(3) 0.246(3) 0.060(13) Uiso 1 1 d .

loop_
_atom_site_aniso_label
_atom_site_aniso_U_11
_atom_site_aniso_U_22
_atom_site_aniso_U_33
_atom_site_aniso_U_23
_atom_site_aniso_U_13
_atom_site_aniso_U_12
S1 0.0226(4) 0.0204(4) 0.0392(4) -0.0046(3) -0.0075(3) -0.0027(3)
O1 0.0253(11) 0.0189(11) 0.0369(12) -0.0074(10) -0.0035(9) -0.0025(9)
C1 0.0162(13) 0.0198(15) 0.0250(15) -0.0061(12) 0.0005(11) -0.0024(12)
N1 0.0174(12) 0.0210(13) 0.0295(13) -0.0058(11) -0.0025(10) -0.0058(10)
C6 0.0229(14) 0.0236(16) 0.0244(15) -0.0054(13) -0.0031(12) -0.0075(12)
N3 0.0191(12) 0.0182(13) 0.0350(14) -0.0065(11) -0.0078(11) -0.0005(10)
N2 0.0212(12) 0.0246(14) 0.0385(15) -0.0060(12) -0.0060(11) -0.0062(11)
C4 0.0252(15) 0.0265(17) 0.0342(17) -0.0090(14) -0.0037(13) -0.0053(13)
C3 0.0234(15) 0.0258(16) 0.0412(18) -0.0142(14) -0.0037(13) -0.0072(13)
C10 0.0284(16) 0.0323(18) 0.0371(18) -0.0114(15) -0.0007(14) -0.0149(14)
C8 0.0325(16) 0.0205(16) 0.0382(18) -0.0132(14) -0.0053(14) -0.0016(13)
C2 0.0174(14) 0.0277(17) 0.0295(16) -0.0096(13) -0.0003(12) -0.0048(12)
C7 0.0244(15) 0.0251(16) 0.0422(18) -0.0151(14) -0.0035(13) -0.0046(13)
C11 0.0207(15) 0.0296(17) 0.0391(18) -0.0129(14) -0.0021(13) -0.0071(13)
C5 0.0337(17) 0.0357(19) 0.047(2) -0.0148(16) -0.0066(15) -0.0150(15)
C12 0.058(2) 0.0291(19) 0.048(2) -0.0075(16) -0.0060(18) -0.0185(17)
C9 0.0420(19) 0.0267(17) 0.0320(17) -0.0090(14) -0.0034(14) -0.0145(15)
S2 0.0228(4) 0.0200(4) 0.0410(5) -0.0037(3) -0.0097(3) -0.0051(3)
Cl2 0.0485(6) 0.0260(5) 0.0999(8) -0.0279(5) -0.0154(5) 0.0054(4)
O2 0.0245(11) 0.0215(11) 0.0342(12) -0.0081(10) -0.0059(9) -0.0023(9)
N4 0.0189(12) 0.0180(12) 0.0335(13) -0.0090(11) -0.0032(10) -0.0054(10)
N6 0.0186(12) 0.0140(12) 0.0393(15) -0.0058(11) -0.0083(11) -0.0024(10)
N5 0.0245(13) 0.0230(14) 0.0430(15) -0.0078(12) -0.0077(11) -0.0072(11)
C19 0.0277(16) 0.0233(16) 0.0420(18) -0.0112(14) -0.0059(14) -0.0063(13)
C13 0.0149(13) 0.0186(15) 0.0300(15) -0.0088(13) 0.0009(11) -0.0021(11)
C23 0.0241(15) 0.0260(16) 0.0352(17) -0.0111(14) -0.0033(13) -0.0057(13)
C15 0.0228(15) 0.0237(16) 0.0408(18) -0.0145(14) -0.0009(13) -0.0063(13)
C16 0.0259(15) 0.0258(16) 0.0333(17) -0.0085(14) -0.0037(13) -0.0098(13)
C14 0.0169(14) 0.0249(16) 0.0326(16) -0.0124(13) 0.0003(12) -0.0057(12)
C18 0.0243(15) 0.0179(15) 0.0295(16) -0.0082(13) -0.0028(12) -0.0056(12)
C17 0.0309(17) 0.0297(18) 0.0373(18) -0.0090(15) -0.0051(14) -0.0101(14)
C20 0.0372(18) 0.0202(16) 0.0409(18) -0.0095(14) -0.0102(15) -0.0018(14)
C22 0.0341(17) 0.0313(18) 0.0378(18) -0.0126(15) -0.0013(14) -0.0156(15)
C21 0.046(2) 0.0272(17) 0.0315(17) -0.0090(14) -0.0051(15) -0.0144(15)
C24 0.063(2) 0.032(2) 0.057(2) -0.0099(18) -0.0045(19) -0.0232(19)
Cl1 0.0443(5) 0.0272(5) 0.0909(8) -0.0272(5) -0.0094(5) 0.0047(4)

loop_
_atom_type_symbol
_atom_type_description
_atom_type_scat_dispersion_real
_atom_type_scat_dispersion_imag
_atom_type_scat_source
C C 0.0033 0.0016 'International Tables Vol C Tables 4.2.6.8 and 6.1.1.4'
H H 0.0000 0.0000 'International Tables Vol C Tables 4.2.6.8 and 6.1.1.4'
N N 0.0061 0.0033 'International Tables Vol C Tables 4.2.6.8 and 6.1.1.4'
O O 0.0106 0.0060 'International Tables Vol C Tables 4.2.6.8 and 6.1.1.4'
S S 0.1246 0.1234 'International Tables Vol C Tables 4.2.6.8 and 6.1.1.4'
Cl Cl 0.1484 0.1585 'International Tables Vol C Tables 4.2.6.8 and 6.1.1.4'

loop_
_geom_angle_atom_site_label_1
_geom_angle_atom_site_label_2
_geom_angle_atom_site_label_3
_geom_angle
N2 S1 C1 92.21(13)
C4 O1 H1 105(2)
N1 C1 N3 123.7(2)
N1 C1 S1 111.4(2)
N3 C1 S1 124.8(2)
C1 N1 C2 108.9(2)
C11 C6 C7 118.4(3)
C11 C6 N3 119.9(3)
C7 C6 N3 121.7(3)
C1 N3 C6 124.1(2)
C1 N3 H3A 117(2)
C6 N3 H3A 116(2)
C2 N2 S1 108.4(2)
O1 C4 C5 111.3(2)
O1 C4 C3 109.4(2)
C5 C4 C3 112.5(2)
O1 C4 H4A 107.8
C5 C4 H4A 107.8
C3 C4 H4A 107.8
C2 C3 C4 111.8(2)
C2 C3 H3B 109.2
C4 C3 H3B 109.2
C2 C3 H3C 109.2
C4 C3 H3C 109.2
H3B C3 H3C 107.9
C11 C10 C9 123.5(3)
C11 C10 H10A 118.3
C9 C10 H10A 118.3
C7 C8 C9 123.8(3)
C7 C8 Cl1 116.6(2)
C9 C8 Cl1 119.7(2)
N2 C2 N1 119.1(3)
N2 C2 C3 119.9(3)
N1 C2 C3 120.9(2)
C8 C7 C6 119.3(3)
C8 C7 H7A 120.4
C6 C7 H7A 120.4
C10 C11 C6 119.9(3)
C10 C11 H11A 120.1
C6 C11 H11A 120.1
C4 C5 H5A 109.5
C4 C5 H5B 109.5
H5A C5 H5B 109.5
C4 C5 H5C 109.5
H5A C5 H5C 109.5
H5B C5 H5C 109.5
C9 C12 H12A 109.5
C9 C12 H12B 109.5
H12A C12 H12B 109.5
C9 C12 H12C 109.5
H12A C12 H12C 109.5
H12B C12 H12C 109.5
C10 C9 C8 115.1(3)
C10 C9 C12 122.4(3)
C8 C9 C12 122.5(3)
N5 S2 C13 92.06(13)
C16 O2 H2 114(3)
C13 N4 C14 108.7(2)
C13 N6 C18 123.7(2)
C13 N6 H6A 115(2)
C18 N6 H6A 119(2)
C14 N5 S2 108.5(2)
C18 C19 C20 119.3(3)
C18 C19 H19A 120.4
C20 C19 H19A 120.4
N4 C13 N6 123.7(2)
N4 C13 S2 111.5(2)
N6 C13 S2 124.8(2)
C22 C23 C18 120.0(3)
C22 C23 H23A 120.0
C18 C23 H23A 120.0
C14 C15 C16 111.7(2)
C14 C15 H15A 109.3
C16 C15 H15A 109.3
C14 C15 H15B 109.3
C16 C15 H15B 109.3
H15A C15 H15B 107.9
O2 C16 C17 111.1(2)
O2 C16 C15 109.8(2)
C17 C16 C15 112.5(2)
O2 C16 H16A 107.8
C17 C16 H16A 107.8
C15 C16 H16A 107.8
N5 C14 N4 119.3(3)
N5 C14 C15 120.0(3)
N4 C14 C15 120.7(2)
C19 C18 C23 119.3(3)
C19 C18 N6 120.9(3)
C23 C18 N6 119.8(2)
C16 C17 H17A 109.5
C16 C17 H17B 109.5
H17A C17 H17B 109.5
C16 C17 H17C 109.5
H17A C17 H17C 109.5
H17B C17 H17C 109.5
C19 C20 C21 122.8(3)
C19 C20 Cl2 117.2(2)
C21 C20 Cl2 120.0(2)
C23 C22 C21 122.6(3)
C23 C22 H22A 118.7
C21 C22 H22A 118.7
C22 C21 C20 116.0(3)
C22 C21 C24 122.0(3)
C20 C21 C24 122.0(3)
C21 C24 H24A 109.5
C21 C24 H24B 109.5
H24A C24 H24B 109.5
C21 C24 H24C 109.5
H24A C24 H24C 109.5
H24B C24 H24C 109.5

loop_
_geom_bond_atom_site_label_1
_geom_bond_atom_site_label_2
_geom_bond_distance
S1 N2 1.658(3)
S1 C1 1.731(3)
O1 C4 1.439(4)
O1 H1 0.90(3)
C1 N1 1.321(3)
C1 N3 1.355(4)
N1 C2 1.375(4)
C6 C11 1.391(4)
C6 C7 1.401(4)
C6 N3 1.402(4)
N3 H3A 0.82(3)
N2 C2 1.310(4)
C4 C5 1.501(4)
C4 C3 1.541(4)
C4 H4A 1.0000
C3 C2 1.489(4)
C3 H3B 0.9900
C3 H3C 0.9900
C10 C11 1.375(4)
C10 C9 1.383(4)
C10 H10A 0.9500
C8 C7 1.374(4)
C8 C9 1.390(4)
C8 Cl1 1.740(3)
C7 H7A 0.9500
C11 H11A 0.9500
C5 H5A 0.9800
C5 H5B 0.9800
C5 H5C 0.9800
C12 C9 1.495(4)
C12 H12A 0.9800
C12 H12B 0.9800
C12 H12C 0.9800
S2 N5 1.660(3)
S2 C13 1.732(3)
Cl2 C20 1.743(3)
O2 C16 1.436(4)
O2 H2 0.85(4)
N4 C13 1.317(3)
N4 C14 1.380(3)
N6 C13 1.353(4)
N6 C18 1.409(3)
N6 H6A 0.88(3)
N5 C14 1.301(4)
C19 C18 1.379(4)
C19 C20 1.387(4)
C19 H19A 0.9500
C23 C22 1.377(4)
C23 C18 1.380(4)
C23 H23A 0.9500
C15 C14 1.490(4)
C15 C16 1.537(4)
C15 H15A 0.9900
C15 H15B 0.9900
C16 C17 1.502(4)
C16 H16A 1.0000
C17 H17A 0.9800
C17 H17B 0.9800
C17 H17C 0.9800
C20 C21 1.387(5)
C22 C21 1.381(4)
C22 H22A 0.9500
C21 C24 1.506(4)
C24 H24A 0.9800
C24 H24B 0.9800
C24 H24C 0.9800

loop_
_geom_hbond_atom_site_label_D
_geom_hbond_atom_site_label_H
_geom_hbond_atom_site_label_A
_geom_hbond_distance_DH
_geom_hbond_distance_HA
_geom_hbond_distance_DA
_geom_hbond_angle_DHA
_geom_hbond_site_symmetry_A
O2 H2 N1 0.85(4) 2.04(4) 2.863(3) 163(4) 1_565
N6 H6A O2 0.88(3) 1.96(3) 2.822(3) 166(3) 1_455
O1 H1 N4 0.90(3) 1.98(3) 2.878(3) 175(3) 1_545
N3 H3A O1 0.82(3) 2.02(3) 2.827(3) 171(3) 1_655
